data_2211501
loop_
_publ_author_name
'Le-Qing Fan'
'Ji-Huai Wu'

_publ_section_title
(<i>N</i>,<i>N</i>-Dimethyldithiocarbamato-\k^2^<i>S</i>,<i>S</i>')iodo(1,10-phenanthroline-\k^2^<i>N</i>,<i>N</i>')copper(II)
_journal_coeditor_code LH2224
_journal_issue 12
_journal_name_full 'Acta Crystallographica Section E'
_journal_page_first m3208
_journal_page_last m3209
_journal_paper_doi 10.1107/S1600536806045089
_journal_volume 62
_journal_year 2006
_chemical_formula_iupac '[Cu (C3 H6 N S2) I (C12 H8 N2)]'
_chemical_formula_moiety 'C15 H14 Cu I N3 S2'
_chemical_formula_sum 'C15 H14 Cu I N3 S2'
_chemical_formula_weight 490.85
_chemical_name_systematic (Dimethyldithiocarbamato-\k^2^S,S')iodo(1,10-phenanthroline-\k^2^N,N')copper(II)
_space_group_IT_number 14
_symmetry_cell_setting monoclinic
_symmetry_space_group_name_Hall '-P 2yn'
_symmetry_space_group_name_H-M 'P 1 21/n 1'
_atom_sites_solution_hydrogens geom
_atom_sites_solution_primary direct
_atom_sites_solution_secondary difmap
_audit_creation_method SHELXL-97
_cell_angle_alpha 90.00
_cell_angle_beta 94.490(5)
_cell_angle_gamma 90.00
_cell_formula_units_Z 4
_cell_length_a 9.0506(5)
_cell_length_b 11.3701(7)
_cell_length_c 17.1085(11)
_cell_measurement_reflns_used 4094
_cell_measurement_temperature 293(2)
_cell_measurement_theta_max 27.5
_cell_measurement_theta_min 3.0
_cell_volume 1755.17(18)
_computing_cell_refinement CrystalClear
_computing_data_collection 'CrystalClear (Rigaku, 2000)'
_computing_data_reduction CrystalClear
_computing_molecular_graphics 'SHELXTL (Bruker, 1998)'
_computing_publication_material SHELXTL
_computing_structure_refinement 'SHELXL97 (Sheldrick, 1997)'
_computing_structure_solution 'SHELXS97 (Sheldrick, 1997)'
_diffrn_ambient_temperature 293(2)
_diffrn_measured_fraction_theta_full 0.998
_diffrn_measured_fraction_theta_max 0.998
_diffrn_measurement_device_type 'Rigaku Mercury CCD'
_diffrn_measurement_method \w
_diffrn_radiation_monochromator 'Graphite Monochromator'
_diffrn_radiation_source 'Sealed Tube'
_diffrn_radiation_type 'Molybdenum K\a'
_diffrn_radiation_wavelength 0.71073
_diffrn_reflns_av_R_equivalents 0.024
_diffrn_reflns_av_sigmaI/netI 0.022
_diffrn_reflns_limit_h_max 11
_diffrn_reflns_limit_h_min -11
_diffrn_reflns_limit_k_max 14
_diffrn_reflns_limit_k_min -14
_diffrn_reflns_limit_l_max 18
_diffrn_reflns_limit_l_min -22
_diffrn_reflns_number 13281
_diffrn_reflns_theta_full 27.48
_diffrn_reflns_theta_max 27.48
_diffrn_reflns_theta_min 3.19
_diffrn_standards_decay_% 0
_diffrn_standards_interval_count 0
_diffrn_standards_number 0
_exptl_absorpt_coefficient_mu 3.239
_exptl_absorpt_correction_T_max 0.520
_exptl_absorpt_correction_T_min 0.411
_exptl_absorpt_correction_type multi-scan
_exptl_absorpt_process_details '(CrystalClear; Rigaku, 2000)'
_exptl_crystal_colour Black
_exptl_crystal_density_diffrn 1.858
_exptl_crystal_density_method 'not measured'
_exptl_crystal_description Prism
_exptl_crystal_F_000 956
_exptl_crystal_size_max 0.26
_exptl_crystal_size_mid 0.25
_exptl_crystal_size_min 0.2
_refine_diff_density_max 0.839
_refine_diff_density_min -0.684
_refine_ls_extinction_method none
_refine_ls_goodness_of_fit_ref 0.915
_refine_ls_hydrogen_treatment constr
_refine_ls_matrix_type full
_refine_ls_number_parameters 199
_refine_ls_number_reflns 4019
_refine_ls_number_restraints 0
_refine_ls_restrained_S_all 0.915
_refine_ls_R_factor_all 0.0412
_refine_ls_R_factor_gt 0.0348
_refine_ls_shift/su_max 0.001
_refine_ls_shift/su_mean 0.000
_refine_ls_structure_factor_coef Fsqd
_refine_ls_weighting_details 'calc w=1/[\s^2^(Fo^2^)+(0.1032P)^2^+0.0145P] where P=(Fo^2^+2Fc^2^)/3'
_refine_ls_weighting_scheme calc
_refine_ls_wR_factor_gt 0.1164
_refine_ls_wR_factor_ref 0.1247
_reflns_number_gt 3553
_reflns_number_total 4019
_reflns_threshold_expression I>2\s(I)
_cod_data_source_file lh2224.cif
_cod_data_source_block I
_cod_original_sg_symbol_H-M 'P 21/n'
_cod_database_code 2211501
_cod_database_fobs_code 2211501

loop_
_symmetry_equiv_pos_as_xyz
'x, y, z'
'-x+1/2, y+1/2, -z+1/2'
'-x, -y, -z'
'x-1/2, -y-1/2, z-1/2'

loop_
_atom_site_type_symbol
_atom_site_label
_atom_site_fract_x
_atom_site_fract_y
_atom_site_fract_z
_atom_site_U_iso_or_equiv
_atom_site_adp_type
_atom_site_calc_flag
_atom_site_refinement_flags
_atom_site_occupancy
Cu Cu1 0.41302(5) 0.28530(4) 0.53501(3) 0.04367(15) Uani d . 1
I I1 0.33762(3) 0.12027(2) 0.657885(14) 0.04858(13) Uani d . 1
S S1 0.31492(11) 0.18486(9) 0.42552(6) 0.0502(2) Uani d . 1
S S2 0.19532(12) 0.38347(8) 0.50198(6) 0.0482(2) Uani d . 1
N N1 0.0405(4) 0.2651(3) 0.38789(18) 0.0483(7) Uani d . 1
N N2 0.6239(3) 0.2257(3) 0.53924(19) 0.0427(6) Uani d . 1
N N3 0.5088(4) 0.4073(3) 0.6097(2) 0.0491(7) Uani d . 1
C C1 0.1664(4) 0.2767(3) 0.4316(2) 0.0415(7) Uani d . 1
C C2 0.0158(5) 0.1696(5) 0.3307(2) 0.0649(12) Uani d . 1
H H2A 0.1040 0.1227 0.3302 0.097 Uiso calc R 1
H H2B -0.0079 0.2023 0.2795 0.097 Uiso calc R 1
H H2C -0.0648 0.1213 0.3450 0.097 Uiso calc R 1
C C3 -0.0831(5) 0.3457(4) 0.3949(3) 0.0562(10) Uani d . 1
H H3A -0.0553 0.4045 0.4336 0.084 Uiso calc R 1
H H3B -0.1672 0.3027 0.4106 0.084 Uiso calc R 1
H H3C -0.1082 0.3828 0.3453 0.084 Uiso calc R 1
C C4 0.6773(5) 0.1321(3) 0.5044(3) 0.0486(9) Uani d . 1
H H4A 0.6145 0.0883 0.4700 0.058 Uiso calc R 1
C C5 0.8257(5) 0.0976(4) 0.5180(3) 0.0538(10) Uani d . 1
H H5A 0.8603 0.0328 0.4917 0.065 Uiso calc R 1
C C6 0.9203(4) 0.1584(4) 0.5697(2) 0.0515(9) Uani d . 1
H H6A 1.0185 0.1350 0.5793 0.062 Uiso calc R 1
C C7 0.8656(4) 0.2574(3) 0.6081(2) 0.0439(8) Uani d . 1
C C8 0.9529(5) 0.3261(4) 0.6636(2) 0.0555(10) Uani d . 1
H H8A 1.0519 0.3066 0.6755 0.067 Uiso calc R 1
C C9 0.8938(5) 0.4203(4) 0.6999(2) 0.0593(11) Uani d . 1
H H9A 0.9528 0.4639 0.7362 0.071 Uiso calc R 1
C C10 0.7427(5) 0.4520(3) 0.6825(2) 0.0484(9) Uani d . 1
C C11 0.6734(7) 0.5485(4) 0.7168(3) 0.0647(12) Uani d . 1
H H11A 0.7276 0.5970 0.7522 0.078 Uiso calc R 1
C C12 0.5287(7) 0.5700(4) 0.6981(3) 0.0721(13) Uani d . 1
H H12A 0.4827 0.6328 0.7212 0.087 Uiso calc R 1
C C13 0.4474(6) 0.4982(4) 0.6441(3) 0.0638(11) Uani d . 1
H H13A 0.3475 0.5144 0.6319 0.077 Uiso calc R 1
C C14 0.6540(4) 0.3854(3) 0.6285(2) 0.0403(8) Uani d . 1
C C15 0.7166(4) 0.2869(3) 0.59064(19) 0.0384(7) Uani d . 1

loop_
_atom_site_aniso_label
_atom_site_aniso_U_11
_atom_site_aniso_U_22
_atom_site_aniso_U_33
_atom_site_aniso_U_12
_atom_site_aniso_U_13
_atom_site_aniso_U_23
Cu1 0.0377(2) 0.0420(3) 0.0510(3) 0.00387(17) 0.00179(18) -0.00931(18)
I1 0.04794(18) 0.0543(2) 0.04192(18) 0.00217(9) -0.00628(11) 0.00296(9)
S1 0.0510(5) 0.0491(5) 0.0496(5) 0.0138(4) -0.0012(4) -0.0095(4)
S2 0.0508(5) 0.0449(5) 0.0484(5) 0.0122(4) 0.0000(4) -0.0084(4)
N1 0.0506(18) 0.0538(18) 0.0395(16) 0.0105(14) -0.0032(13) -0.0018(13)
N2 0.0357(14) 0.0411(15) 0.0519(17) -0.0017(11) 0.0073(12) -0.0080(13)
N3 0.0515(19) 0.0387(14) 0.0579(19) -0.0006(13) 0.0093(15) -0.0116(14)
C1 0.050(2) 0.0409(17) 0.0341(16) 0.0057(14) 0.0065(14) 0.0056(13)
C2 0.074(3) 0.065(3) 0.052(2) 0.016(2) -0.013(2) -0.010(2)
C3 0.053(2) 0.062(2) 0.052(2) 0.0183(19) -0.0016(18) -0.001(2)
C4 0.042(2) 0.0427(19) 0.061(2) -0.0011(15) 0.0039(17) -0.0138(16)
C5 0.046(2) 0.048(2) 0.069(3) 0.0043(17) 0.0120(19) -0.0107(19)
C6 0.0368(19) 0.056(2) 0.062(2) 0.0041(16) 0.0045(16) 0.005(2)
C7 0.0400(18) 0.050(2) 0.0422(17) -0.0105(15) 0.0044(14) 0.0038(16)
C8 0.048(2) 0.070(3) 0.047(2) -0.015(2) -0.0027(16) 0.008(2)
C9 0.063(3) 0.072(3) 0.043(2) -0.029(2) 0.0019(18) -0.003(2)
C10 0.061(2) 0.048(2) 0.0373(17) -0.0181(17) 0.0094(15) -0.0027(15)
C11 0.097(4) 0.044(2) 0.054(2) -0.017(2) 0.013(2) -0.0134(19)
C12 0.091(4) 0.048(2) 0.078(3) 0.005(2) 0.010(3) -0.024(2)
C13 0.070(3) 0.053(2) 0.069(3) 0.010(2) 0.002(2) -0.020(2)
C14 0.0458(19) 0.0355(17) 0.0408(18) -0.0064(13) 0.0104(14) -0.0006(13)
C15 0.0381(17) 0.0400(17) 0.0374(16) -0.0073(13) 0.0050(13) 0.0005(13)

loop_
_atom_type_symbol
_atom_type_description
_atom_type_scat_dispersion_real
_atom_type_scat_dispersion_imag
_atom_type_scat_source
C C 0.0033 0.0016 'International Tables Vol C Tables 4.2.6.8 and 6.1.1.4'
H H 0.0000 0.0000 'International Tables Vol C Tables 4.2.6.8 and 6.1.1.4'
N N 0.0061 0.0033 'International Tables Vol C Tables 4.2.6.8 and 6.1.1.4'
S S 0.1246 0.1234 'International Tables Vol C Tables 4.2.6.8 and 6.1.1.4'
Cu Cu 0.3201 1.2651 'International Tables Vol C Tables 4.2.6.8 and 6.1.1.4'
I I -0.4742 1.8119 'International Tables Vol C Tables 4.2.6.8 and 6.1.1.4'

loop_
_geom_angle_atom_site_label_1
_geom_angle_atom_site_label_2
_geom_angle_atom_site_label_3
_geom_angle
_geom_angle_publ_flag
N2 Cu1 N3 81.47(13) yes
N2 Cu1 S2 164.03(10) yes
N3 Cu1 S2 97.95(10) yes
N2 Cu1 S1 99.50(9) yes
N3 Cu1 S1 164.63(11) yes
S2 Cu1 S1 76.87(4) yes
N2 Cu1 I1 91.81(9) yes
N3 Cu1 I1 95.60(10) yes
S2 Cu1 I1 104.10(3) yes
S1 Cu1 I1 99.69(3) yes
C1 S1 Cu1 84.44(13) ?
C1 S2 Cu1 84.82(13) ?
C1 N1 C3 121.6(3) ?
C1 N1 C2 122.1(3) ?
C3 N1 C2 116.3(3) ?
C4 N2 C15 118.2(3) ?
C4 N2 Cu1 128.9(3) ?
C15 N2 Cu1 112.6(2) ?
C13 N3 C14 118.0(4) ?
C13 N3 Cu1 129.4(3) ?
C14 N3 Cu1 112.5(2) ?
N1 C1 S1 123.5(3) ?
N1 C1 S2 123.1(3) ?
S1 C1 S2 113.4(2) ?
N1 C2 H2A 109.5 ?
N1 C2 H2B 109.5 ?
H2A C2 H2B 109.5 ?
N1 C2 H2C 109.5 ?
H2A C2 H2C 109.5 ?
H2B C2 H2C 109.5 ?
N1 C3 H3A 109.5 ?
N1 C3 H3B 109.5 ?
H3A C3 H3B 109.5 ?
N1 C3 H3C 109.5 ?
H3A C3 H3C 109.5 ?
H3B C3 H3C 109.5 ?
N2 C4 C5 121.9(4) ?
N2 C4 H4A 119.1 ?
C5 C4 H4A 119.1 ?
C6 C5 C4 120.5(4) ?
C6 C5 H5A 119.7 ?
C4 C5 H5A 119.7 ?
C5 C6 C7 118.7(4) ?
C5 C6 H6A 120.7 ?
C7 C6 H6A 120.7 ?
C15 C7 C6 117.3(3) ?
C15 C7 C8 119.1(4) ?
C6 C7 C8 123.6(4) ?
C9 C8 C7 121.2(4) ?
C9 C8 H8A 119.4 ?
C7 C8 H8A 119.4 ?
C8 C9 C10 120.5(4) ?
C8 C9 H9A 119.8 ?
C10 C9 H9A 119.8 ?
C14 C10 C11 116.4(4) ?
C14 C10 C9 119.5(4) ?
C11 C10 C9 124.1(4) ?
C12 C11 C10 119.8(4) ?
C12 C11 H11A 120.1 ?
C10 C11 H11A 120.1 ?
C11 C12 C13 120.2(4) ?
C11 C12 H12A 119.9 ?
C13 C12 H12A 119.9 ?
N3 C13 C12 121.9(5) ?
N3 C13 H13A 119.0 ?
C12 C13 H13A 119.0 ?
N3 C14 C10 123.7(3) ?
N3 C14 C15 116.6(3) ?
C10 C14 C15 119.7(4) ?
N2 C15 C7 123.5(3) ?
N2 C15 C14 116.6(3) ?
C7 C15 C14 119.9(3) ?

loop_
_geom_bond_atom_site_label_1
_geom_bond_atom_site_label_2
_geom_bond_distance
_geom_bond_publ_flag
Cu1 N2 2.021(3) yes
Cu1 N3 2.034(3) yes
Cu1 S2 2.2963(11) yes
Cu1 S1 2.3111(11) yes
Cu1 I1 2.9378(5) yes
S1 C1 1.712(4) ?
S2 C1 1.715(4) ?
N1 C1 1.319(5) ?
N1 C3 1.459(5) ?
N1 C2 1.467(6) ?
N2 C4 1.329(5) ?
N2 C15 1.359(4) ?
N3 C13 1.332(5) ?
N3 C14 1.352(5) ?
C2 H2A 0.9600 ?
C2 H2B 0.9600 ?
C2 H2C 0.9600 ?
C3 H3A 0.9600 ?
C3 H3B 0.9600 ?
C3 H3C 0.9600 ?
C4 C5 1.401(6) ?
C4 H4A 0.9300 ?
C5 C6 1.369(6) ?
C5 H5A 0.9300 ?
C6 C7 1.412(6) ?
C6 H6A 0.9300 ?
C7 C15 1.399(5) ?
C7 C8 1.421(5) ?
C8 C9 1.367(7) ?
C8 H8A 0.9300 ?
C9 C10 1.423(6) ?
C9 H9A 0.9300 ?
C10 C14 1.398(5) ?
C10 C11 1.414(6) ?
C11 C12 1.346(8) ?
C11 H11A 0.9300 ?
C12 C13 1.398(7) ?
C12 H12A 0.9300 ?
C13 H13A 0.9300 ?
C14 C15 1.433(5) ?
